data_4507244
loop_
_publ_author_name
'Jarzembska, Katarzyna N.'
'Goral, Anna M.'
'Gajda, Roman'
'Dominiak, Paulina M.'

_publ_section_title
;
 Hoogsteen--Watson--Crick 9-Methyladenine:1-Methylthymine Complex: Charge
 Density Study in the Context of Crystal Engineering and Nucleic Acid Base
 Pairing
;
_journal_issue 1
_journal_name_full 'Crystal Growth &amp; Design'
_journal_page_first 239
_journal_paper_doi 10.1021/cg301393e
_journal_volume 13
_journal_year 2013
_chemical_formula_moiety 'C6 H7 N5, C6 H8 N2 O2'
_chemical_formula_sum 'C12 H15 N7 O2'
_chemical_formula_weight 289.30
_space_group_IT_number 11
_symmetry_cell_setting monoclinic
_symmetry_Int_Tables_number 11
_symmetry_space_group_name_Hall '-P 2yb'
_symmetry_space_group_name_H-M 'P 1 21/m 1'
_cell_angle_alpha 90.00
_cell_angle_beta 106.7855(7)
_cell_angle_gamma 90.00
_cell_formula_units_Z 2
_cell_length_a 8.2688(3)
_cell_length_b 6.3458(2)
_cell_length_c 12.8427(4)
_cell_measurement_temperature 90(1)
_cell_volume 645.17(4)
_diffrn_ambient_temperature 90(1)
_diffrn_measured_fraction_theta_full 0.98
_diffrn_measured_fraction_theta_max 0.97
_diffrn_measurement_device 'Bruker AXS Kappa APEX II Ultra diffractometer'
_diffrn_measurement_device_type 'APEX II CCD detector'
_diffrn_measurement_method \w-scans
_diffrn_radiation_monochromator 'multi-layer optics'
_diffrn_radiation_source 'TXS rotating anode'
_diffrn_radiation_type 'Mo K\a'
_diffrn_radiation_wavelength 0.71073
_diffrn_reflns_av_R_equivalents 0.0318
_diffrn_reflns_av_sigmaI/netI 0.0321
_diffrn_reflns_limit_h_max 18
_diffrn_reflns_limit_h_min -18
_diffrn_reflns_limit_k_max 13
_diffrn_reflns_limit_k_min -7
_diffrn_reflns_limit_l_max 28
_diffrn_reflns_limit_l_min -28
_diffrn_reflns_number 44916
_diffrn_reflns_theta_full 52.68
_diffrn_reflns_theta_max 53.029
_diffrn_reflns_theta_min 2.627
_exptl_absorpt_coefficient_mu 0.108
_exptl_absorpt_correction_T_max 1.059
_exptl_absorpt_correction_T_min 0.938
_exptl_absorpt_correction_type multi-scan
_exptl_absorpt_process_details
;
 Absorption correction done by SORTAV
 Blessing, R. H.: (1995) Acta Cryst. A51, 33-38
;
_exptl_crystal_colour colourless
_exptl_crystal_density_diffrn 1.489
_exptl_crystal_description unspecified
_exptl_crystal_F_000 304
_exptl_crystal_size_max 0.27
_exptl_crystal_size_mid 0.12
_exptl_crystal_size_min 0.07
_refine_diff_density_max +0.15
_refine_diff_density_min -0.15
_refine_ls_extinction_method none
_refine_ls_goodness_of_fit_ref 1.068
_refine_ls_hydrogen_treatment mixed
_refine_ls_number_parameters 505
_refine_ls_number_reflns 6351
_refine_ls_number_restraints 12
_refine_ls_R_factor_all 0.0151
_refine_ls_R_factor_gt 0.0151
_refine_ls_shift/su_max 0.002
_refine_ls_shift/su_mean 0.000
_refine_ls_structure_factor_coef F
_refine_ls_weighting_details
;
w=1/[\s^2^(Fo)]
;
_refine_ls_weighting_scheme sigma
_refine_ls_wR_factor_gt 0.0207
_refine_ls_wR_factor_ref 0.0207
_reflns_number_gt 6351
_reflns_number_total 7890
_reflns_threshold_expression I>3\s(I)
_cod_data_source_file cg301393e_si_003.cif
_cod_data_source_block 9mA1mT
_cod_original_sg_symbol_Hall '-P 2ybc'
_cod_original_sg_symbol_H-M 'P 21/m'
_cod_database_code 4507244

loop_
_symmetry_equiv_pos_as_xyz
'x, y, z'
-x,y+1/2,-z
-x,-y,-z
x,-y+1/2,z

loop_
_atom_site_type_symbol
_atom_site_label
_atom_site_fract_x
_atom_site_fract_y
_atom_site_fract_z
_atom_site_U_iso_or_equiv
_atom_site_adp_type
_atom_site_occupancy
_atom_site_calc_flag
_atom_site_symmetry_multiplicity
O O2 0.60851(4) 0.75000 0.39307(3) 0.01633(4) Uani 1.00 d 2
O O4 1.18038(3) 0.75000 0.47788(2) 0.01369(3) Uani 1.00 d 2
N N1 0.75839(3) 0.75000 0.57382(2) 0.01179(2) Uani 1.00 d 2
N N3 0.89455(3) 0.75000 0.43825(2) 0.01069(2) Uani 1.00 d 2
C C2 0.74468(3) 0.75000 0.46430(2) 0.01106(2) Uani 1.00 d 2
C C4 1.05403(3) 0.75000 0.51070(2) 0.00992(2) Uani 1.00 d 2
C C5 1.06145(3) 0.75000 0.62398(2) 0.01082(2) Uani 1.00 d 2
C C6 0.91385(3) 0.75000 0.65040(2) 0.01173(2) Uani 1.00 d 2
C C7 0.60251(4) 0.75000 0.60661(3) 0.01620(3) Uani 1.00 d 2
C C8 1.23216(4) 0.75000 0.70498(2) 0.01500(3) Uani 1.00 d 2
N N9 1.23010(3) 0.75000 0.09210(2) 0.01301(3) Uani 1.00 d 2
N N11 0.96064(3) 0.75000 -0.04746(2) 0.01395(3) Uani 1.00 d 2
N N15 0.86705(3) 0.75000 0.20763(2) 0.01182(3) Uani 1.00 d 2
N N17 0.72435(3) 0.75000 0.02996(2) 0.01180(2) Uani 1.00 d 2
N N18 1.25574(3) 0.75000 0.27689(2) 0.01523(3) Uani 1.00 d 2
C C10 1.12871(3) 0.75000 -0.01055(2) 0.01490(3) Uani 1.00 d 2
C C12 0.89277(3) 0.75000 0.03567(2) 0.01071(2) Uani 1.00 d 2
C C13 0.97954(3) 0.75000 0.14598(2) 0.00994(2) Uani 1.00 d 2
C C14 1.15788(3) 0.75000 0.17419(2) 0.01054(2) Uani 1.00 d 2
C C16 0.71691(3) 0.75000 0.13515(2) 0.01234(2) Uani 1.00 d 2
C C19 0.58393(4) 0.75000 -0.06874(3) 0.01696(3) Uani 1.00 d 2
H H3 0.887(1) 0.75000 0.3567(2) 0.02859 Uani 1.00 d 2
H H6 0.912(1) 0.75000 0.7344(3) 0.02972 Uani 1.00 d 2
H H18A 1.2024(7) 0.75000 0.3384(3) 0.02386 Uani 1.00 d 2
H H18B 1.3827(2) 0.75000 0.2928(8) 0.02633 Uani 1.00 d 2
H H10 1.1944(8) 0.75000 -0.0723(4) 0.02853 Uani 1.00 d 2
H H16 0.5983(5) 0.75000 0.1551(6) 0.02795 Uani 1.00 d 2
H H7A 0.5298(8) 0.6097(7) 0.5784(7) 0.03903 Uani 1 d 1
H H7B 0.638(2) 0.75000 0.69417(10) 0.03962 Uani 1.00 d 2
H H8A 1.3041(7) 0.8853(7) 0.6940(6) 0.03707 Uani 1 d 1
H H8B 1.216(1) 0.75000 0.7852(3) 0.03896 Uani 1.00 d 2
H H19A 0.589(1) 0.6098(7) -0.1150(5) 0.03214 Uani 1 d 1
H H19B 0.4706(5) 0.75000 -0.0435(6) 0.03397 Uani 1.00 d 2

loop_
_atom_site_aniso_label
_atom_site_aniso_U_11
_atom_site_aniso_U_22
_atom_site_aniso_U_33
_atom_site_aniso_U_12
_atom_site_aniso_U_13
_atom_site_aniso_U_23
O2 0.00832(8) 0.0227(1) 0.0157(1) 0. -0.00010(8) 0.
O4 0.00885(7) 0.0223(1) 0.01043(8) 0. 0.00360(7) 0.
N1 0.00894(6) 0.01412(7) 0.01303(7) 0. 0.00431(5) 0.
N3 0.00805(6) 0.01467(7) 0.00888(6) 0. 0.00168(5) 0.
C2 0.00770(6) 0.01334(6) 0.01157(7) 0. 0.00186(5) 0.
C4 0.00792(6) 0.01329(6) 0.00844(6) 0. 0.00219(5) 0.
C5 0.00868(6) 0.01486(7) 0.00879(6) 0. 0.00229(5) 0.
C6 0.01030(7) 0.01522(7) 0.01030(7) 0. 0.00397(5) 0.
C7 0.01127(8) 0.01947(9) 0.0198(1) 0. 0.00759(7) 0.
C8 0.01077(7) 0.02269(10) 0.01035(8) 0. 0.00114(6) 0.
N9 0.00980(7) 0.01897(8) 0.01079(7) 0. 0.00380(6) 0.
N11 0.01209(8) 0.02070(9) 0.00899(7) 0. 0.00295(6) 0.
N15 0.00894(6) 0.01732(8) 0.00923(7) 0. 0.00267(5) 0.
N17 0.00838(6) 0.01570(7) 0.01018(6) 0. 0.00089(5) 0.
N18 0.00882(7) 0.0262(1) 0.00980(8) 0. 0.00129(6) 0.
C10 0.01190(7) 0.02341(9) 0.01022(7) 0. 0.00451(6) 0.
C12 0.00908(6) 0.01406(6) 0.00858(6) 0. 0.00191(5) 0.
C13 0.00785(6) 0.01302(6) 0.00870(6) 0. 0.00198(5) 0.
C14 0.00818(6) 0.01402(6) 0.00919(6) 0. 0.00214(5) 0.
C16 0.00854(6) 0.01674(7) 0.01163(7) 0. 0.00275(5) 0.
C19 0.01119(8) 0.0230(1) 0.01358(9) 0. -0.00135(6) 0.
H3 0.0231 0.0477 0.0144 0. 0.0046 0.
H6 0.0291 0.0460 0.0164 0. 0.0103 0.
H18A 0.0213 0.0306 0.0214 0. 0.0088 0.
H18B 0.0143 0.0369 0.0270 0. 0.0048 0.
H10 0.0214 0.0441 0.0231 0. 0.0114 0.
H16 0.0162 0.0459 0.0234 0. 0.0084 0.
H7A 0.0301 0.0362 0.0551 -0.0124 0.0192 -0.0097
H7B 0.0325 0.0636 0.0258 0. 0.0133 0.
H8A 0.0274 0.0410 0.0383 -0.0121 0.0023 0.0044
H8B 0.0321 0.0680 0.0168 0. 0.0072 0.
H19A 0.0337 0.0310 0.0286 0.0046 0.0039 -0.0086
H19B 0.0187 0.0601 0.0262 0. 0.0114 0.

loop_
_atom_type_symbol
_atom_type_description
_atom_type_scat_dispersion_real
_atom_type_scat_dispersion_imag
_atom_type_scat_source
C C 0.0033 0.0016 'Su & Coppens, Acta. Cryst. (1997) A53, 749'
H H 0.0000 0.0000 'Su & Coppens, Acta. Cryst. (1997) A53, 749'
N N 0.0061 0.0033 'Su & Coppens, Acta. Cryst. (1997) A53, 749'
O O 0.0106 0.0060 'Su & Coppens, Acta. Cryst. (1997) A53, 749'

loop_
_geom_angle_atom_site_label_1
_geom_angle_atom_site_label_2
_geom_angle_atom_site_label_3
_geom_angle
O2 C2 N1 123.19(3)
O2 C2 N3 121.05(3)
O4 C4 N3 120.61(3)
O4 C4 C5 123.53(2)
N1 C2 N3 115.75(2)
N1 C6 C5 122.92(2)
N1 C6 H6 115.8(5)
N1 C7 H7A 110.8(4)
N1 C7 H7B 107.5(7)
N3 C4 C5 115.86(2)
C2 N1 C6 120.97(2)
C2 N1 C7 118.23(3)
C2 N3 C4 126.21(2)
C2 N3 H3 116.8(5)
C4 N3 H3 117.0(5)
C4 C5 C6 118.29(2)
C4 C5 C8 117.42(2)
C5 C6 H6 121.3(5)
C5 C8 H8B 108.1(5)
C5 C8 H8A 110.8(4)
C6 N1 C7 120.81(3)
C6 C5 C8 124.29(2)
N9 C14 N18 119.49(2)
N9 C14 C13 117.57(3)
N9 C10 N11 129.84(4)
N9 C10 H10 114.6(4)
N11 C12 N17 127.46(3)
N11 C12 C13 126.81(2)
N11 C10 H10 115.6(4)
N15 C16 N17 113.25(3)
N15 C16 H16 124.4(4)
N15 C13 C12 110.39(2)
N15 C13 C14 132.60(2)
N17 C12 C13 105.73(2)
N17 C16 H16 122.3(4)
N17 C19 H19A 109.5(4)
N17 C19 H19B 106.5(4)
N18 C14 C13 122.95(3)
C10 N11 C12 110.48(3)
C10 N9 C14 118.30(2)
C12 N17 C16 106.32(2)
C12 N17 C19 126.16(3)
C12 C13 C14 117.01(2)
C13 N15 C16 104.31(2)
C14 N18 H18B 119.9(6)
C14 N18 H18A 119.8(4)
C16 N17 C19 127.52(3)
H18A N18 H18B 120.3(7)
H7A C7 H7B 108.0(6)
H8A C8 H8B 110.7(5)
H19A C19 H19B 109.9(5)

loop_
_geom_bond_atom_site_label_1
_geom_bond_atom_site_label_2
_geom_bond_distance
O2 C2 1.2286(4)
O4 C4 1.2343(3)
N1 C2 1.3780(3)
N1 C6 1.3745(3)
N1 C7 1.4671(3)
N3 C2 1.3738(3)
N3 C4 1.3769(3)
N3 H3 1.030(1)
C4 C5 1.4383(3)
C5 C6 1.3580(3)
C5 C8 1.4921(3)
C6 H6 1.083(1)
C7 H7A 1.077(1)
C7 H7B 1.077(1)
C8 H8B 1.077(1)
C8 H8A 1.077(1)
N9 C14 1.3535(3)
N9 C10 1.3425(4)
N11 C12 1.3420(3)
N11 C10 1.3325(4)
N15 C16 1.3191(3)
N15 C13 1.3848(3)
N17 C12 1.3733(3)
N17 C16 1.3700(3)
N17 C19 1.4507(3)
N18 C14 1.3333(3)
N18 H18B 1.010(1)
N18 H18A 1.010(1)
C10 H10 1.083(1)
C12 C13 1.3909(3)
C13 C14 1.4132(3)
C16 H16 1.083(1)
C19 H19A 1.077(1)
C19 H19B 1.077(1)

loop_
_geom_torsion_atom_site_label_1
_geom_torsion_atom_site_label_2
_geom_torsion_atom_site_label_3
_geom_torsion_atom_site_label_4
_geom_torsion
C2 N1 C7 H7A 62.2(5)
C4 C5 C8 H8A 58.5(4)
C6 N1 C7 H7A -117.8(5)
C6 C5 C8 H8A -121.5(4)
C12 N17 C19 H19A 61.2(4)
C16 N17 C19 H19A -118.8(4)
